data_2234238
loop_
_publ_author_name
'Asiri, Abdullah M.'
'Faidallah, Hassan M.'
'Alamry, Khalid A.'
'Ng, Seik Weng'
'Tiekink, Edward R. T.'

_publ_section_title
;
 4-[5-(Furan-2-yl)-3-trifluoromethyl-1<i>H</i>-pyrazol-1-yl]benzenesulfonamide
;
_journal_coeditor_code HB6693
_journal_issue 4
_journal_name_full 'Acta Crystallographica Section E'
_journal_page_first o1168
_journal_page_last o1169
_journal_paper_doi 10.1107/S1600536812011920
_journal_volume 68
_journal_year 2012
_chemical_formula_iupac 'C14 H10 F3 N3 O3 S'
_chemical_formula_moiety 'C14 H10 F3 N3 O3 S'
_chemical_formula_sum 'C14 H10 F3 N3 O3 S'
_chemical_formula_weight 357.31
_chemical_name_systematic
;
4-[5-(Furan-2-yl)-3-trifluoromethyl-1<i>H</i>-pyrazol-1-yl]benzenesulfonamide
;
_space_group_IT_number 14
_symmetry_cell_setting monoclinic
_symmetry_space_group_name_Hall '-P 2yn'
_symmetry_space_group_name_H-M 'P 1 21/n 1'
_atom_sites_solution_hydrogens geom
_atom_sites_solution_primary direct
_atom_sites_solution_secondary difmap
_audit_creation_method SHELXL-97
_cell_angle_alpha 90.00
_cell_angle_beta 110.728(8)
_cell_angle_gamma 90.00
_cell_formula_units_Z 4
_cell_length_a 16.0536(13)
_cell_length_b 4.8173(4)
_cell_length_c 20.6202(15)
_cell_measurement_reflns_used 1899
_cell_measurement_temperature 100(2)
_cell_measurement_theta_max 27.5021
_cell_measurement_theta_min 2.5341
_cell_volume 1491.4(2)
_computing_cell_refinement 'CrysAlis PRO (Agilent, 2011)'
_computing_data_collection 'CrysAlis PRO (Agilent, 2011)'
_computing_data_reduction 'CrysAlis PRO (Agilent, 2011)'
_computing_molecular_graphics 'X-SEED (Barbour, 2001) and DIAMOND (Brandenburg, 2006)'
_computing_publication_material 'publCIF (Westrip, 2010)'
_computing_structure_refinement 'SHELXL97 (Sheldrick, 2008)'
_computing_structure_solution 'SHELXS97 (Sheldrick, 2008)'
_diffrn_ambient_temperature 100(2)
_diffrn_detector_area_resol_mean 10.4041
_diffrn_measured_fraction_theta_full 0.992
_diffrn_measured_fraction_theta_max 0.992
_diffrn_measurement_device_type 'Agilent SuperNova Dual diffractometer with an Atlas detector'
_diffrn_measurement_method '\w scan'
_diffrn_radiation_monochromator Mirror
_diffrn_radiation_source 'SuperNova (Mo) X-ray Source'
_diffrn_radiation_type MoK\a
_diffrn_radiation_wavelength 0.71073
_diffrn_reflns_av_R_equivalents 0.0514
_diffrn_reflns_av_sigmaI/netI 0.0773
_diffrn_reflns_limit_h_max 15
_diffrn_reflns_limit_h_min -20
_diffrn_reflns_limit_k_max 6
_diffrn_reflns_limit_k_min -6
_diffrn_reflns_limit_l_max 25
_diffrn_reflns_limit_l_min -26
_diffrn_reflns_number 6503
_diffrn_reflns_theta_full 27.56
_diffrn_reflns_theta_max 27.56
_diffrn_reflns_theta_min 2.71
_diffrn_standards_decay_% 0
_diffrn_standards_interval_count 0
_diffrn_standards_interval_time 0
_diffrn_standards_number 0
_exptl_absorpt_coefficient_mu 0.271
_exptl_absorpt_correction_T_max 0.9866
_exptl_absorpt_correction_T_min 0.9354
_exptl_absorpt_correction_type multi-scan
_exptl_absorpt_process_details '(CrysAlis PRO; Agilent, 2011)'
_exptl_crystal_colour colourless
_exptl_crystal_density_diffrn 1.591
_exptl_crystal_density_method 'not measured'
_exptl_crystal_description prism
_exptl_crystal_F_000 728
_exptl_crystal_size_max 0.25
_exptl_crystal_size_mid 0.10
_exptl_crystal_size_min 0.05
_refine_diff_density_max 0.573
_refine_diff_density_min -0.625
_refine_ls_extinction_method none
_refine_ls_goodness_of_fit_ref 1.060
_refine_ls_hydrogen_treatment mixed
_refine_ls_matrix_type full
_refine_ls_number_parameters 210
_refine_ls_number_reflns 3431
_refine_ls_number_restraints 33
_refine_ls_restrained_S_all 1.057
_refine_ls_R_factor_all 0.1040
_refine_ls_R_factor_gt 0.0691
_refine_ls_shift/su_max 0.001
_refine_ls_shift/su_mean 0.001
_refine_ls_structure_factor_coef Fsqd
_refine_ls_weighting_details 'calc w=1/[\s^2^(Fo^2^)+(0.0768P)^2^+1.5964P] where P=(Fo^2^+2Fc^2^)/3'
_refine_ls_weighting_scheme calc
_refine_ls_wR_factor_gt 0.1596
_refine_ls_wR_factor_ref 0.1888
_reflns_number_gt 2400
_reflns_number_total 3431
_reflns_threshold_expression I>2\s(I)
_cod_data_source_file hb6693.cif
_cod_data_source_block I
_cod_original_sg_symbol_H-M 'P 21/n'
_cod_database_code 2234238
_cod_database_fobs_code 2234238

loop_
_symmetry_equiv_pos_as_xyz
'x, y, z'
'-x+1/2, y+1/2, -z+1/2'
'-x, -y, -z'
'x-1/2, -y-1/2, z-1/2'

loop_
_atom_site_type_symbol
_atom_site_label
_atom_site_fract_x
_atom_site_fract_y
_atom_site_fract_z
_atom_site_U_iso_or_equiv
_atom_site_adp_type
_atom_site_calc_flag
_atom_site_refinement_flags
_atom_site_occupancy
_atom_site_symmetry_multiplicity
_atom_site_disorder_assembly
_atom_site_disorder_group
S S1 0.55947(6) 0.78623(17) 0.68278(5) 0.0271(3) Uani d . 1 1 . .
F F1 0.67465(17) -0.1684(5) 0.34173(13) 0.0506(7) Uani d . 1 1 . .
F F2 0.7248(2) 0.1593(5) 0.29748(11) 0.0559(7) Uani d . 1 1 . .
F F3 0.81166(17) -0.1668(6) 0.35146(14) 0.0605(8) Uani d . 1 1 . .
O O1 0.8796(3) 0.7601(14) 0.6001(3) 0.0229(13) Uani d PG 0.50 1 A 1
C C5 0.9023(5) 0.5273(19) 0.5738(4) 0.0223(8) Uani d PGDU 0.50 1 A 1
C C6 0.9876(5) 0.4658(18) 0.6122(5) 0.0330(13) Uani d PGU 0.50 1 A 1
H H6 1.0207 0.3124 0.6052 0.040 Uiso calc PR 0.50 1 A 1
C C7 1.0177(3) 0.6606(15) 0.6621(3) 0.0298(17) Uani d PGU 0.50 1 A 1
H H7 1.0757 0.6683 0.6965 0.036 Uiso calc PR 0.50 1 A 1
C C8 0.9510(4) 0.8425(11) 0.6547(3) 0.035(2) Uani d PGU 0.50 1 A 1
H H8 0.9537 1.0006 0.6829 0.042 Uiso calc PR 0.50 1 A 1
O O1' 0.9946(4) 0.4216(15) 0.5961(3) 0.0330(13) Uani d PGU 0.50 1 A 2
C C5' 0.9085(4) 0.501(2) 0.5745(4) 0.0223(8) Uani d PGD 0.50 1 A 2
C C6' 0.9012(4) 0.7080(18) 0.6164(4) 0.0229(13) Uani d PG 0.50 1 A 2
H H6' 0.8480 0.8029 0.6130 0.028 Uiso calc PR 0.50 1 A 2
C C7' 0.9829(4) 0.7561(13) 0.6638(3) 0.035(2) Uani d PG 0.50 1 A 2
H H7' 0.9972 0.8908 0.6998 0.042 Uiso calc PR 0.50 1 A 2
C C8' 1.0406(3) 0.5791(14) 0.6513(3) 0.0298(17) Uani d PG 0.50 1 A 2
H H8' 1.1027 0.5675 0.6768 0.036 Uiso calc PR 0.50 1 A 2
O O2 0.61854(18) 0.7401(7) 0.75194(14) 0.0456(8) Uani d . 1 1 . .
O O3 0.5296(2) 1.0621(5) 0.65989(17) 0.0512(9) Uani d . 1 1 . .
N N1 0.70506(19) 0.2448(6) 0.44062(14) 0.0242(6) Uani d . 1 1 . .
N N2 0.75031(18) 0.3840(6) 0.50020(14) 0.0233(6) Uani d . 1 1 A .
N N3 0.4716(2) 0.6093(6) 0.67061(15) 0.0246(6) Uani d D 1 1 . .
C C1 0.7446(2) -0.0041(8) 0.35257(17) 0.0289(8) Uani d . 1 1 . .
C C2 0.7692(2) 0.1556(7) 0.41875(17) 0.0263(7) Uani d . 1 1 . .
C C3 0.8543(2) 0.2312(7) 0.46230(17) 0.0254(7) Uani d . 1 1 A .
H H3 0.9094 0.1894 0.4571 0.030 Uiso calc R 1 1 . .
C C4 0.8404(2) 0.3810(7) 0.51480(17) 0.0240(7) Uani d D 1 1 . .
C C9 0.70348(15) 0.4776(5) 0.54273(10) 0.0215(7) Uani d G 1 1 . .
C C10 0.72944(14) 0.3863(5) 0.61097(11) 0.0441(11) Uani d G 1 1 A .
H H10 0.7778 0.2604 0.6285 0.053 Uiso calc R 1 1 . .
C C11 0.68462(16) 0.4790(6) 0.65348(8) 0.0384(10) Uani d G 1 1 A .
H H11 0.7024 0.4165 0.7001 0.046 Uiso calc R 1 1 . .
C C12 0.61384(15) 0.6630(5) 0.62776(10) 0.0238(7) Uani d G 1 1 A .
C C13 0.58788(17) 0.7544(5) 0.55953(12) 0.0555(14) Uani d G 1 1 A .
H H13 0.5395 0.8802 0.5419 0.067 Uiso calc R 1 1 . .
C C14 0.63270(18) 0.6617(5) 0.51701(9) 0.0457(11) Uani d G 1 1 A .
H H14 0.6150 0.7242 0.4704 0.055 Uiso calc R 1 1 . .
H H1 0.481(2) 0.430(3) 0.6746(19) 0.032(10) Uiso d D 1 1 . .
H H2 0.4245(17) 0.659(8) 0.6352(14) 0.041(12) Uiso d D 1 1 . .

loop_
_atom_site_aniso_label
_atom_site_aniso_U_11
_atom_site_aniso_U_22
_atom_site_aniso_U_33
_atom_site_aniso_U_12
_atom_site_aniso_U_13
_atom_site_aniso_U_23
S1 0.0345(5) 0.0213(4) 0.0295(5) -0.0030(4) 0.0161(4) -0.0064(3)
F1 0.0543(16) 0.0558(15) 0.0475(15) -0.0290(13) 0.0251(13) -0.0239(12)
F2 0.094(2) 0.0472(14) 0.0228(12) -0.0098(14) 0.0162(13) -0.0029(11)
F3 0.0408(15) 0.0808(19) 0.0521(16) 0.0169(13) 0.0069(12) -0.0314(14)
O1 0.012(3) 0.026(3) 0.025(3) 0.009(2) -0.001(2) -0.002(3)
C5 0.0209(18) 0.024(2) 0.0233(16) 0.0009(15) 0.0097(14) 0.0001(15)
C6 0.0217(18) 0.035(3) 0.042(3) 0.0019(17) 0.012(2) -0.011(2)
C7 0.011(3) 0.042(5) 0.032(3) -0.003(3) 0.002(2) 0.001(3)
C8 0.048(5) 0.032(4) 0.030(3) -0.008(4) 0.020(3) -0.008(3)
O1' 0.0217(18) 0.035(3) 0.042(3) 0.0019(17) 0.012(2) -0.011(2)
C5' 0.0209(18) 0.024(2) 0.0233(16) 0.0009(15) 0.0097(14) 0.0001(15)
C6' 0.012(3) 0.026(3) 0.025(3) 0.009(2) -0.001(2) -0.002(3)
C7' 0.048(5) 0.032(4) 0.030(3) -0.008(4) 0.020(3) -0.008(3)
C8' 0.011(3) 0.042(5) 0.032(3) -0.003(3) 0.002(2) 0.001(3)
O2 0.0350(15) 0.077(2) 0.0248(14) -0.0097(14) 0.0100(12) -0.0201(14)
O3 0.082(2) 0.0163(13) 0.079(2) 0.0030(13) 0.058(2) -0.0024(13)
N1 0.0237(14) 0.0303(15) 0.0172(14) -0.0032(12) 0.0054(11) -0.0016(11)
N2 0.0215(14) 0.0286(14) 0.0202(14) -0.0026(12) 0.0079(12) -0.0006(11)
N3 0.0285(16) 0.0206(14) 0.0247(16) 0.0029(12) 0.0094(13) 0.0014(12)
C1 0.0273(18) 0.0350(19) 0.0242(17) -0.0031(15) 0.0089(15) -0.0037(15)
C2 0.0258(18) 0.0289(17) 0.0242(18) -0.0009(14) 0.0090(15) -0.0004(14)
C3 0.0226(17) 0.0306(18) 0.0243(17) -0.0025(14) 0.0100(14) -0.0011(14)
C4 0.0199(17) 0.0304(17) 0.0224(17) -0.0006(13) 0.0084(14) 0.0028(14)
C9 0.0215(16) 0.0230(16) 0.0200(16) -0.0025(13) 0.0073(13) 0.0004(13)
C10 0.033(2) 0.078(3) 0.0251(19) 0.031(2) 0.0155(17) 0.020(2)
C11 0.027(2) 0.066(3) 0.0211(18) 0.0152(19) 0.0077(15) 0.0105(18)
C12 0.0291(18) 0.0192(15) 0.0249(18) -0.0011(13) 0.0118(15) -0.0011(13)
C13 0.082(4) 0.057(3) 0.036(2) 0.054(3) 0.032(2) 0.024(2)
C14 0.071(3) 0.046(2) 0.028(2) 0.033(2) 0.026(2) 0.0176(18)

loop_
_atom_type_symbol
_atom_type_description
_atom_type_scat_dispersion_real
_atom_type_scat_dispersion_imag
_atom_type_scat_source
C C 0.0033 0.0016 'International Tables Vol C Tables 4.2.6.8 and 6.1.1.4'
H H 0.0000 0.0000 'International Tables Vol C Tables 4.2.6.8 and 6.1.1.4'
N N 0.0061 0.0033 'International Tables Vol C Tables 4.2.6.8 and 6.1.1.4'
O O 0.0106 0.0060 'International Tables Vol C Tables 4.2.6.8 and 6.1.1.4'
F F 0.0171 0.0103 'International Tables Vol C Tables 4.2.6.8 and 6.1.1.4'
S S 0.1246 0.1234 'International Tables Vol C Tables 4.2.6.8 and 6.1.1.4'

loop_
_geom_angle_atom_site_label_1
_geom_angle_atom_site_label_2
_geom_angle_atom_site_label_3
_geom_angle
O2 S1 O3 120.06(19)
O2 S1 N3 108.29(17)
O3 S1 N3 105.67(18)
O2 S1 C12 106.65(14)
O3 S1 C12 106.52(14)
N3 S1 C12 109.37(14)
C5 O1 C8 108.0
C6 C5 O1 108.0
C6 C5 C4 129.5(5)
O1 C5 C4 122.5(5)
C5 C6 C7 108.0
C5 C6 H6 126.0
C7 C6 H6 126.0
C8 C7 C6 108.0
C8 C7 H7 126.0
C6 C7 H7 126.0
C7 C8 O1 108.0
C7 C8 H8 126.0
O1 C8 H8 126.0
C5' O1' C8' 108.0
O1' C5' C6' 108.0
O1' C5' C4 122.9(5)
C6' C5' C4 129.0(5)
C7' C6' C5' 108.0
C7' C6' H6' 126.0
C5' C6' H6' 126.0
C8' C7' C6' 108.0
C8' C7' H7' 126.0
C6' C7' H7' 126.0
C7' C8' O1' 108.0
C7' C8' H8' 126.0
O1' C8' H8' 126.0
C2 N1 N2 103.6(3)
N1 N2 C4 112.2(3)
N1 N2 C9 119.0(3)
C4 N2 C9 128.2(3)
S1 N3 H1 113(3)
S1 N3 H2 116(3)
H1 N3 H2 115(4)
F2 C1 F1 106.1(3)
F2 C1 F3 106.5(3)
F1 C1 F3 106.6(3)
F2 C1 C2 112.5(3)
F1 C1 C2 113.3(3)
F3 C1 C2 111.3(3)
N1 C2 C3 113.4(3)
N1 C2 C1 119.3(3)
C3 C2 C1 127.4(3)
C4 C3 C2 104.4(3)
C4 C3 H3 127.8
C2 C3 H3 127.8
N2 C4 C3 106.5(3)
N2 C4 C5' 127.1(4)
C3 C4 C5' 126.3(4)
N2 C4 C5 122.4(4)
C3 C4 C5 131.1(5)
C10 C9 C14 120.0
C10 C9 N2 119.44(17)
C14 C9 N2 120.56(17)
C9 C10 C11 120.0
C9 C10 H10 120.0
C11 C10 H10 120.0
C12 C11 C10 120.0
C12 C11 H11 120.0
C10 C11 H11 120.0
C13 C12 C11 120.0
C13 C12 S1 120.39(12)
C11 C12 S1 119.58(12)
C12 C13 C14 120.0
C12 C13 H13 120.0
C14 C13 H13 120.0
C13 C14 C9 120.0
C13 C14 H14 120.0
C9 C14 H14 120.0

loop_
_geom_bond_atom_site_label_1
_geom_bond_atom_site_label_2
_geom_bond_distance
S1 O2 1.423(3)
S1 O3 1.435(3)
S1 N3 1.590(3)
S1 C12 1.7614(17)
F1 C1 1.327(4)
F2 C1 1.325(4)
F3 C1 1.338(4)
O1 C5 1.3500
O1 C8 1.3500
C5 C6 1.3500
C5 C4 1.452(5)
C6 C7 1.3500
C6 H6 0.9500
C7 C8 1.3500
C7 H7 0.9500
C8 H8 0.9500
O1' C5' 1.3500
O1' C8' 1.3500
C5' C6' 1.3500
C5' C4 1.446(5)
C6' C7' 1.3500
C6' H6' 0.9500
C7' C8' 1.3500
C7' H7' 0.9500
C8' H8' 0.9500
N1 C2 1.334(4)
N1 N2 1.362(4)
N2 C4 1.369(4)
N2 C9 1.416(3)
N3 H1 0.878(10)
N3 H2 0.878(10)
C1 C2 1.493(5)
C2 C3 1.391(5)
C3 C4 1.383(5)
C3 H3 0.9500
C9 C10 1.3900
C9 C14 1.3900
C10 C11 1.3900
C10 H10 0.9500
C11 C12 1.3900
C11 H11 0.9500
C12 C13 1.3900
C13 C14 1.3900
C13 H13 0.9500
C14 H14 0.9500

loop_
_geom_hbond_atom_site_label_D
_geom_hbond_atom_site_label_H
_geom_hbond_atom_site_label_A
_geom_hbond_site_symmetry_A
_geom_hbond_distance_DH
_geom_hbond_distance_HA
_geom_hbond_distance_DA
_geom_hbond_angle_DHA
N3 H1 O3 1_545 0.880(10) 2.00(2) 2.830(4) 158(3)
N3 H2 N1 3_666 0.880(10) 2.170(10) 3.032(4) 170(4)
C8 H8 O2 2_656 0.95 2.36 3.185(7) 145
C10 H10 O2 2_646 0.95 2.44 3.092(4) 126

loop_
_geom_torsion_atom_site_label_1
_geom_torsion_atom_site_label_2
_geom_torsion_atom_site_label_3
_geom_torsion_atom_site_label_4
_geom_torsion
C8 O1 C5 C6 0.0
C8 O1 C5 C4 179.3(12)
O1 C5 C6 C7 0.0
C4 C5 C6 C7 -179.3(13)
C5 C6 C7 C8 0.0
C6 C7 C8 O1 0.0
C5 O1 C8 C7 0.0
C8' O1' C5' C6' 0.0
C8' O1' C5' C4 178.2(12)
O1' C5' C6' C7' 0.0
C4 C5' C6' C7' -178.0(13)
C5' C6' C7' C8' 0.0
C6' C7' C8' O1' 0.0
C5' O1' C8' C7' 0.0
C2 N1 N2 C4 0.0(3)
C2 N1 N2 C9 -171.9(3)
N2 N1 C2 C3 0.3(4)
N2 N1 C2 C1 -178.7(3)
F2 C1 C2 N1 85.1(4)
F1 C1 C2 N1 -35.3(5)
F3 C1 C2 N1 -155.4(3)
F2 C1 C2 C3 -93.8(4)
F1 C1 C2 C3 145.8(4)
F3 C1 C2 C3 25.7(5)
N1 C2 C3 C4 -0.5(4)
C1 C2 C3 C4 178.4(3)
N1 N2 C4 C3 -0.3(4)
C9 N2 C4 C3 170.6(3)
N1 N2 C4 C5' -178.3(7)
C9 N2 C4 C5' -7.3(8)
N1 N2 C4 C5 176.9(6)
C9 N2 C4 C5 -12.1(8)
C2 C3 C4 N2 0.5(4)
C2 C3 C4 C5' 178.4(7)
C2 C3 C4 C5 -176.4(7)
O1' C5' C4 N2 159.5(5)
C6' C5' C4 N2 -22.8(12)
O1' C5' C4 C3 -18.1(12)
C6' C5' C4 C3 159.7(6)
O1' C5' C4 C5 -159(10)
C6' C5' C4 C5 18(9)
C6 C5 C4 N2 150.0(6)
O1 C5 C4 N2 -29.1(12)
C6 C5 C4 C3 -33.5(12)
O1 C5 C4 C3 147.3(6)
C6 C5 C4 C5' 8(9)
O1 C5 C4 C5' -171(10)
N1 N2 C9 C10 121.0(3)
C4 N2 C9 C10 -49.5(4)
N1 N2 C9 C14 -59.7(3)
C4 N2 C9 C14 129.8(3)
C14 C9 C10 C11 0.0
N2 C9 C10 C11 179.3(2)
C9 C10 C11 C12 0.0
C10 C11 C12 C13 0.0
C10 C11 C12 S1 -178.32(19)
O2 S1 C12 C13 -159.41(19)
O3 S1 C12 C13 -30.1(2)
N3 S1 C12 C13 83.70(19)
O2 S1 C12 C11 18.9(2)
O3 S1 C12 C11 148.3(2)
N3 S1 C12 C11 -98.0(2)
C11 C12 C13 C14 0.0
S1 C12 C13 C14 178.31(19)
C12 C13 C14 C9 0.0
C10 C9 C14 C13 0.0
N2 C9 C14 C13 -179.3(2)
